data_7128529
loop_
_publ_author_name
'Wong, Anthony'
'Chakraborty, Arunavo'
'Bawari, Deependra'
'Wu, Guang'
'Dobrovetsky, Roman'
'M\'enard, Gabriel'

_publ_section_title
;
 Facile proton-coupled electron transfer enabled by coordination-induced
 E-H bond weakening to boron.
;
_journal_issue 56
_journal_name_full 'Chemical communications (Cambridge, England)'
_journal_page_first 6903
_journal_page_last 6906
_journal_paper_doi 10.1039/d1cc02832d
_journal_volume 57
_journal_year 2021
_chemical_formula_sum 'C62 H43 B Br Co F24 N6 V'
_chemical_formula_weight 1528.61
_space_group_crystal_system triclinic
_space_group_IT_number 2
_space_group_name_Hall '-P 1'
_space_group_name_H-M_alt 'P -1'
_atom_sites_solution_hydrogens geom
_audit_creation_method SHELXL-2014/7
_audit_update_record
;
2021-05-28 deposited with the CCDC.	2021-06-15 downloaded from the CCDC.
;
_cell_angle_alpha 103.157(4)
_cell_angle_beta 97.110(4)
_cell_angle_gamma 108.906(4)
_cell_formula_units_Z 2
_cell_length_a 12.4395(19)
_cell_length_b 13.2732(19)
_cell_length_c 20.002(3)
_cell_measurement_reflns_used 7495
_cell_measurement_temperature 100(2)
_cell_measurement_theta_max 24.79
_cell_measurement_theta_min 2.32
_cell_volume 2971.6(8)
_computing_structure_refinement 'SHELXL-2014/7 (Sheldrick, 2014)'
_diffrn_ambient_temperature 100(2)
_diffrn_measured_fraction_theta_full 0.993
_diffrn_measured_fraction_theta_max 0.993
_diffrn_measurement_device_type 'Bruker Apex II'
_diffrn_radiation_type MoK\a
_diffrn_radiation_wavelength 0.71073
_diffrn_reflns_av_R_equivalents 0.0242
_diffrn_reflns_av_unetI/netI 0.0406
_diffrn_reflns_Laue_measured_fraction_full 0.993
_diffrn_reflns_Laue_measured_fraction_max 0.993
_diffrn_reflns_limit_h_max 13
_diffrn_reflns_limit_h_min -14
_diffrn_reflns_limit_k_max 15
_diffrn_reflns_limit_k_min -15
_diffrn_reflns_limit_l_max 23
_diffrn_reflns_limit_l_min -23
_diffrn_reflns_number 22055
_diffrn_reflns_point_group_measured_fraction_full 0.993
_diffrn_reflns_point_group_measured_fraction_max 0.993
_diffrn_reflns_theta_full 24.861
_diffrn_reflns_theta_max 24.861
_diffrn_reflns_theta_min 1.070
_exptl_absorpt_coefficient_mu 1.232
_exptl_absorpt_correction_T_max 0.7451
_exptl_absorpt_correction_T_min 0.6613
_exptl_absorpt_correction_type multi-scan
_exptl_absorpt_process_details sadabs
_exptl_crystal_colour orange
_exptl_crystal_density_diffrn 1.708
_exptl_crystal_description block
_exptl_crystal_F_000 1526
_exptl_crystal_size_max 0.3
_exptl_crystal_size_mid 0.2
_exptl_crystal_size_min 0.1
_refine_diff_density_max 2.841
_refine_diff_density_min -2.618
_refine_diff_density_rms 0.102
_refine_ls_extinction_method none
_refine_ls_goodness_of_fit_ref 0.956
_refine_ls_hydrogen_treatment constr
_refine_ls_matrix_type full
_refine_ls_number_parameters 866
_refine_ls_number_reflns 10251
_refine_ls_number_restraints 149
_refine_ls_restrained_S_all 0.982
_refine_ls_R_factor_all 0.0742
_refine_ls_R_factor_gt 0.0574
_refine_ls_shift/su_max 0.001
_refine_ls_shift/su_mean 0.000
_refine_ls_structure_factor_coef Fsqd
_refine_ls_weighting_details 'w=1/[\s^2^(Fo^2^)+(0.0418P)^2^+18.4542P] where P=(Fo^2^+2Fc^2^)/3'
_refine_ls_weighting_scheme calc
_refine_ls_wR_factor_gt 0.1262
_refine_ls_wR_factor_ref 0.1365
_reflns_Friedel_coverage 0.000
_reflns_number_gt 8133
_reflns_number_total 10251
_reflns_threshold_expression 'I > 2\s(I)'
_cod_data_source_file d1cc02832d2.cif
_cod_data_source_block final_a
_cod_depositor_comments 'Adding full bibliography for 7128526--7128532.cif.'
_cod_database_code 7128529
_shelx_shelxl_version_number 2014/7
_shelx_space_group_comment
;
The symmetry employed for this shelxl refinement is uniquely defined
by the following loop, which should always be used as a source of
symmetry information in preference to the above space-group names.
They are only intended as comments.
;

loop_
_space_group_symop_operation_xyz
'x, y, z'
'-x, -y, -z'

loop_
_atom_site_label
_atom_site_type_symbol
_atom_site_fract_x
_atom_site_fract_y
_atom_site_fract_z
_atom_site_U_iso_or_equiv
_atom_site_adp_type
_atom_site_occupancy
_atom_site_site_symmetry_order
_atom_site_calc_flag
_atom_site_refinement_flags_posn
_atom_site_refinement_flags_adp
_atom_site_refinement_flags_occupancy
_atom_site_disorder_assembly
_atom_site_disorder_group
Co1 Co 0.84659(5) 0.23155(4) 0.85742(3) 0.01282(14) Uani 1 1 d . . . . .
V002 V 0.38322(6) 0.46333(6) 0.65725(4) 0.01542(17) Uani 1 1 d . . . . .
F005 F 0.5723(2) 0.55932(19) 0.80815(12) 0.0186(5) Uani 1 1 d . . . . .
F006 F 0.4540(2) 0.8598(2) 0.90214(13) 0.0222(6) Uani 1 1 d . . . . .
F007 F 0.3398(2) 0.5585(2) 0.94887(12) 0.0211(5) Uani 1 1 d . . . . .
F008 F 0.7456(2) 0.4977(2) 0.73660(13) 0.0237(6) Uani 1 1 d . . . . .
F009 F 0.2098(2) 0.7177(2) 0.86377(13) 0.0232(6) Uani 1 1 d . . . . .
F00A F 0.4159(2) 0.7661(2) 0.68150(13) 0.0232(6) Uani 1 1 d . . . . .
F00B F 0.1339(2) 0.8763(2) 0.84663(14) 0.0253(6) Uani 1 1 d . . . . .
F00C F 0.7688(2) 0.6576(2) 0.90249(13) 0.0247(6) Uani 1 1 d . . . . .
F00D F 0.6449(2) 0.9469(2) 1.00080(13) 0.0275(6) Uani 1 1 d . . . . .
F00E F 0.3936(2) 0.2183(2) 0.76634(14) 0.0253(6) Uani 1 1 d . . . . .
F00F F 0.4158(2) 0.2284(2) 0.90196(14) 0.0281(6) Uani 1 1 d . . . . .
F00G F 0.5492(2) 0.6749(2) 0.61381(13) 0.0250(6) Uani 1 1 d . . . . .
F00H F 0.8079(2) 0.8506(2) 1.00269(14) 0.0313(7) Uani 1 1 d . . . . .
F00I F 0.3930(2) 0.4033(2) 0.99559(13) 0.0271(6) Uani 1 1 d . . . . .
F00J F 0.1034(2) 0.4367(3) 0.65291(15) 0.0355(7) Uani 1 1 d . . . . .
F00K F 0.3274(2) 0.9161(2) 0.66119(15) 0.0345(7) Uani 1 1 d . . . . .
F00L F 0.1881(2) 0.9761(2) 0.74362(16) 0.0331(7) Uani 1 1 d . . . . .
F00M F 0.9320(2) 0.6846(2) 0.78174(15) 0.0344(7) Uani 1 1 d . . . . .
F00N F 0.7338(3) 0.8650(2) 0.66535(15) 0.0340(7) Uani 1 1 d . . . . .
F00O F 0.9308(2) 0.8711(2) 0.74509(16) 0.0379(7) Uani 1 1 d . . . . .
F00P F 0.2989(3) 0.6234(3) 0.50373(17) 0.0523(9) Uani 1 1 d . . . . .
F00Q F -0.0355(3) 0.5542(3) 0.6559(2) 0.0579(10) Uani 1 1 d . . . . .
N00R N 0.5409(3) 0.4812(3) 0.64658(18) 0.0183(8) Uani 1 1 d . . . . .
N00S N 0.2900(3) 0.5482(3) 0.81138(18) 0.0151(7) Uani 1 1 d . . . . .
H00S H 0.2199 0.5482 0.8141 0.018 Uiso 1 1 calc R U . . .
N00T N 0.3959(3) 0.5745(3) 0.71829(17) 0.0135(7) Uani 1 1 d . . . . .
N00U N 0.3189(3) 0.3606(3) 0.70810(18) 0.0175(8) Uani 1 1 d . . . . .
N00V N 0.3548(3) 0.2956(3) 0.57579(19) 0.0215(8) Uani 1 1 d . . . . .
N00W N 0.2780(3) 0.4636(3) 0.57854(18) 0.0199(8) Uani 1 1 d . . . . .
F00X F -0.0090(3) 0.7082(3) 0.5838(2) 0.0720(13) Uani 1 1 d . . . . .
C00Y C 0.7746(4) 0.2666(3) 0.9430(2) 0.0141(8) Uani 1 1 d . . . . .
F00Z F 0.1551(3) 0.7371(3) 0.5047(2) 0.0793(14) Uani 1 1 d . . . . .
C010 C 0.3364(3) 0.3762(3) 0.7810(2) 0.0149(9) Uani 1 1 d . . . . .
C011 C 0.7821(4) 0.3469(3) 0.9044(2) 0.0147(9) Uani 1 1 d . . . . .
C012 C 0.5863(4) 0.6585(3) 0.8519(2) 0.0147(9) Uani 1 1 d . . . . .
C013 C 0.9015(4) 0.3986(3) 0.9029(2) 0.0156(9) Uani 1 1 d . . . . .
C014 C 0.3251(3) 0.4667(3) 0.8298(2) 0.0148(9) Uani 1 1 d . . . . .
C015 C 0.5276(4) 0.8033(3) 0.8990(2) 0.0153(9) Uani 1 1 d . . . . .
C016 C 0.6895(4) 0.7070(4) 0.9017(2) 0.0174(9) Uani 1 1 d . . . . .
C017 C 0.9680(4) 0.3507(3) 0.9401(2) 0.0157(9) Uani 1 1 d . . . . .
C018 C 0.3488(3) 0.4722(3) 0.9008(2) 0.0159(9) Uani 1 1 d . . . . .
C019 C 0.3714(4) 0.3016(3) 0.8093(2) 0.0190(9) Uani 1 1 d . . . . .
C01A C 0.5006(3) 0.7044(3) 0.8464(2) 0.0141(8) Uani 1 1 d . . . . .
C01B C 0.3413(4) 0.7850(4) 0.7218(2) 0.0184(9) Uani 1 1 d . . . . .
C01C C 0.9278(4) 0.1383(4) 0.8032(2) 0.0212(10) Uani 1 1 d . . . . .
C01D C 0.2400(4) 0.7615(4) 0.8105(2) 0.0170(9) Uani 1 1 d . . . . .
C01E C 0.2081(4) 0.5269(4) 0.5790(2) 0.0196(9) Uani 1 1 d . . . . .
C01F C 0.6385(4) 0.5779(4) 0.6732(2) 0.0172(9) Uani 1 1 d . . . . .
C01G C 0.9232(4) 0.2014(4) 1.0081(2) 0.0195(9) Uani 1 1 d . . . . .
H01A H 0.9878 0.1823 0.9930 0.029 Uiso 1 1 calc R U . . .
H01B H 0.8565 0.1332 1.0020 0.029 Uiso 1 1 calc R U . . .
H01C H 0.9472 0.2446 1.0577 0.029 Uiso 1 1 calc R U . . .
C01H C 0.7409(4) 0.5865(4) 0.7157(2) 0.0192(9) Uani 1 1 d . . . . .
C01I C 0.3760(4) 0.3939(4) 0.9263(2) 0.0201(9) Uani 1 1 d . . . . .
C01J C 0.8225(4) 0.0684(3) 0.8158(2) 0.0202(10) Uani 1 1 d . . . . .
C01K C 0.6271(4) 0.8516(3) 0.9515(2) 0.0187(9) Uani 1 1 d . . . . .
C01L C 0.8895(4) 0.2687(3) 0.9646(2) 0.0151(9) Uani 1 1 d . . . . .
C01M C 0.7093(4) 0.8035(4) 0.9524(2) 0.0200(9) Uani 1 1 d . . . . .
C01N C 0.3150(3) 0.7286(3) 0.7719(2) 0.0150(9) Uani 1 1 d . . . . .
C01O C 0.2984(4) 0.8653(4) 0.7111(2) 0.0223(10) Uani 1 1 d . . . . .
C01P C 0.1986(3) 0.8439(4) 0.8031(2) 0.0189(9) Uani 1 1 d . . . . .
C01Q C 0.5626(4) 0.3772(4) 0.6229(2) 0.0218(10) Uani 1 1 d . . . . .
H01D H 0.5593 0.3393 0.6603 0.026 Uiso 1 1 calc R U . . .
H01E H 0.6405 0.3932 0.6115 0.026 Uiso 1 1 calc R U . . .
C01R C 0.1208(4) 0.5126(4) 0.6178(2) 0.0220(10) Uani 1 1 d . . . . .
C01S C 0.9503(4) 0.4911(3) 0.8707(2) 0.0210(10) Uani 1 1 d . . . . .
H01F H 0.8943 0.4817 0.8286 0.031 Uiso 1 1 calc R U . . .
H01G H 1.0233 0.4894 0.8578 0.031 Uiso 1 1 calc R U . . .
H01H H 0.9651 0.5627 0.9048 0.031 Uiso 1 1 calc R U . . .
C01T C 0.8984(4) 0.2064(3) 0.7640(2) 0.0236(10) Uani 1 1 d . . . . .
C01U C 0.7286(4) 0.0928(4) 0.7841(2) 0.0252(10) Uani 1 1 d . . . . .
C01V C 0.6823(4) 0.3746(4) 0.8750(2) 0.0180(9) Uani 1 1 d . . . . .
H01I H 0.6640 0.4236 0.9128 0.027 Uiso 1 1 calc R U . . .
H01J H 0.6142 0.3061 0.8538 0.027 Uiso 1 1 calc R U . . .
H01K H 0.7033 0.4123 0.8390 0.027 Uiso 1 1 calc R U . . .
C01W C 0.6413(4) 0.6760(4) 0.6574(2) 0.0203(10) Uani 1 1 d . . . . .
C01X C 0.3870(4) 0.3064(4) 0.8795(2) 0.0207(10) Uani 1 1 d . . . . .
C01Y C 0.7760(4) 0.1788(4) 0.7522(2) 0.0267(11) Uani 1 1 d . . . . .
C01Z C 0.8359(4) 0.7760(4) 0.7225(2) 0.0254(10) Uani 1 1 d . . . . .
C020 C 0.6661(4) 0.1968(4) 0.9597(2) 0.0195(9) Uani 1 1 d . . . . .
H02A H 0.6529 0.2380 1.0032 0.029 Uiso 1 1 calc R U . . .
H02B H 0.6743 0.1282 0.9657 0.029 Uiso 1 1 calc R U . . .
H02C H 0.5999 0.1783 0.9211 0.029 Uiso 1 1 calc R U . . .
C021 C 0.8377(4) 0.6825(4) 0.7399(2) 0.0240(10) Uani 1 1 d . . . . .
C022 C 0.2269(4) 0.8956(4) 0.7524(2) 0.0221(10) Uani 1 1 d . . . . .
C023 C 0.2685(4) 0.2845(4) 0.5135(2) 0.0289(11) Uani 1 1 d . . . . .
H02D H 0.1887 0.2455 0.5186 0.035 Uiso 1 1 calc R U . . .
H02E H 0.2819 0.2409 0.4703 0.035 Uiso 1 1 calc R U . . .
C024 C 0.4693(4) 0.3046(4) 0.5584(2) 0.0258(10) Uani 1 1 d . . . . .
H9 H 0.4797 0.3378 0.5189 0.031 Uiso 1 1 calc R U . . .
H02G H 0.4742 0.2300 0.5441 0.031 Uiso 1 1 calc R U . . .
C025 C 1.0967(4) 0.3826(4) 0.9513(2) 0.0213(10) Uani 1 1 d . . . . .
H02H H 1.1344 0.4505 0.9904 0.032 Uiso 1 1 calc R U . . .
H02I H 1.1220 0.3958 0.9085 0.032 Uiso 1 1 calc R U . . .
H02J H 1.1182 0.3225 0.9622 0.032 Uiso 1 1 calc R U . . .
C026 C 0.7365(4) 0.7730(4) 0.6819(2) 0.0237(10) Uani 1 1 d . . . . .
C027 C 0.2466(4) 0.2472(4) 0.6636(2) 0.0225(10) Uani 1 1 d . . . . .
H02K H 0.1726 0.2471 0.6388 0.027 Uiso 1 1 calc R U . . .
H02L H 0.2280 0.1961 0.6933 0.027 Uiso 1 1 calc R U . . .
C028 C 0.2824(4) 0.3995(4) 0.5087(2) 0.0282(11) Uani 1 1 d . . . . .
H02M H 0.3578 0.4346 0.4965 0.034 Uiso 1 1 calc R U . . .
H02N H 0.2190 0.3962 0.4721 0.034 Uiso 1 1 calc R U . . .
C029 C 0.3124(4) 0.2082(4) 0.6107(2) 0.0268(11) Uani 1 1 d . . . . .
H02O H 0.3787 0.1949 0.6348 0.032 Uiso 1 1 calc R U . . .
H02P H 0.2604 0.1379 0.5756 0.032 Uiso 1 1 calc R U . . .
C02A C 0.0483(4) 0.5724(4) 0.6192(3) 0.0343(12) Uani 1 1 d . . . . .
C02B C 0.8101(5) -0.0176(4) 0.8545(3) 0.0345(13) Uani 1 1 d . . . . .
H02Q H 0.7685 -0.0917 0.8215 0.052 Uiso 1 1 calc R U . . .
H02R H 0.7662 -0.0049 0.8910 0.052 Uiso 1 1 calc R U . . .
H02S H 0.8874 -0.0125 0.8764 0.052 Uiso 1 1 calc R U . . .
C02C C 0.2157(4) 0.6034(4) 0.5414(3) 0.0334(12) Uani 1 1 d . . . . .
C02D C 0.6030(4) 0.0341(4) 0.7817(3) 0.0402(14) Uani 1 1 d . . . . .
H02T H 0.5694 -0.0284 0.7388 0.060 Uiso 1 1 calc R U . . .
H02U H 0.5619 0.0858 0.7816 0.060 Uiso 1 1 calc R U . . .
H02V H 0.5953 0.0064 0.8229 0.060 Uiso 1 1 calc R U . . .
C02E C 1.0470(4) 0.1381(4) 0.8244(3) 0.0349(12) Uani 1 1 d . . . . .
H02W H 1.0547 0.1208 0.8694 0.052 Uiso 1 1 calc R U . . .
H6 H 1.1047 0.2115 0.8292 0.052 Uiso 1 1 calc R U . . .
H3 H 1.0598 0.0819 0.7884 0.052 Uiso 1 1 calc R U . . .
C02F C 0.1436(5) 0.6631(4) 0.5424(3) 0.0430(15) Uani 1 1 d . . . . .
B1 B 0.3751(4) 0.6389(4) 0.7860(2) 0.0155(10) Uani 1 1 d . . . . .
C02H C 0.0608(4) 0.6481(4) 0.5812(3) 0.0428(15) Uani 1 1 d . . . . .
C02I C 0.9819(6) 0.2901(4) 0.7370(3) 0.0443(16) Uani 1 1 d . . . . .
H5 H 0.9935 0.2525 0.6918 0.067 Uiso 1 1 calc R U . . .
H2 H 1.0566 0.3257 0.7709 0.067 Uiso 1 1 calc R U . . .
H8 H 0.9499 0.3466 0.7307 0.067 Uiso 1 1 calc R U . . .
C02J C 0.7066(6) 0.2276(5) 0.7117(3) 0.0455(15) Uani 1 1 d . . . . .
H4 H 0.6379 0.2269 0.7313 0.068 Uiso 1 1 calc R U . . .
H1 H 0.6818 0.1835 0.6623 0.068 Uiso 1 1 calc R U . . .
H7 H 0.7546 0.3042 0.7153 0.068 Uiso 1 1 calc R U . . .
Br2 Br 0.71009(11) 0.01287(10) 0.56733(6) 0.0432(2) Uani 0.5 1 d D . P . .
C91 C 0.5776(5) 0.0722(7) 0.4685(4) 0.0340(7) Uani 0.5 1 d D . P . .
C93 C 0.4643(5) -0.0342(7) 0.5350(5) 0.0340(7) Uani 0.5 1 d D . P . .
C92 C 0.5709(5) 0.0159(5) 0.5198(3) 0.0340(7) Uani 0.5 1 d D . P . .
C95 C 0.3701(6) 0.0226(7) 0.4427(4) 0.0340(7) Uani 0.5 1 d D . P . .
C96 C 0.4767(6) 0.0719(7) 0.4292(4) 0.0340(7) Uani 0.5 1 d D . P . .
C94 C 0.3623(5) -0.0332(7) 0.4968(4) 0.0340(7) Uani 0.5 1 d D . P . .
Br1 Br -0.02168(12) 0.99881(11) 0.61702(6) 0.0432(2) Uani 0.5 1 d D . P . .
C83 C 0.0572(8) 0.9176(7) 0.4963(4) 0.0340(7) Uani 0.5 1 d D . P . .
C82 C 0.0048(6) 0.9913(5) 0.5255(3) 0.0340(7) Uani 0.5 1 d D . P . .
C81 C -0.0290(8) 1.0545(7) 0.4864(4) 0.0340(7) Uani 0.5 1 d D . P . .
C86 C -0.0082(8) 1.0468(7) 0.4181(4) 0.0340(7) Uani 0.5 1 d D . P . .
C84 C 0.0780(8) 0.9105(7) 0.4289(4) 0.0340(7) Uani 0.5 1 d D . P . .
C85 C 0.0466(10) 0.9750(8) 0.3892(4) 0.0340(7) Uani 0.5 1 d D . P . .

loop_
_atom_site_aniso_label
_atom_site_aniso_U_11
_atom_site_aniso_U_22
_atom_site_aniso_U_33
_atom_site_aniso_U_23
_atom_site_aniso_U_13
_atom_site_aniso_U_12
Co1 0.0130(3) 0.0114(3) 0.0122(3) 0.0009(2) 0.0047(2) 0.0030(2)
V002 0.0127(3) 0.0229(4) 0.0093(3) 0.0026(3) 0.0024(3) 0.0061(3)
F005 0.0197(13) 0.0214(13) 0.0149(12) 0.0023(10) 0.0030(10) 0.0100(10)
F006 0.0227(13) 0.0212(13) 0.0217(13) 0.0011(11) 0.0017(11) 0.0113(11)
F007 0.0247(13) 0.0223(13) 0.0141(12) 0.0042(10) 0.0083(11) 0.0051(11)
F008 0.0202(13) 0.0288(14) 0.0212(13) 0.0071(11) 0.0011(11) 0.0090(11)
F009 0.0284(14) 0.0298(14) 0.0217(13) 0.0136(11) 0.0157(11) 0.0161(12)
F00A 0.0240(14) 0.0294(14) 0.0240(14) 0.0127(11) 0.0154(11) 0.0125(11)
F00B 0.0220(14) 0.0304(15) 0.0311(15) 0.0105(12) 0.0126(12) 0.0156(12)
F00C 0.0181(13) 0.0310(15) 0.0267(14) 0.0090(12) -0.0002(11) 0.0125(11)
F00D 0.0327(15) 0.0158(13) 0.0249(14) -0.0021(11) -0.0039(12) 0.0063(11)
F00E 0.0259(14) 0.0218(14) 0.0308(15) 0.0055(12) 0.0089(12) 0.0123(11)
F00F 0.0271(14) 0.0318(15) 0.0362(16) 0.0211(13) 0.0108(12) 0.0155(12)
F00G 0.0244(14) 0.0370(16) 0.0203(13) 0.0128(12) 0.0086(11) 0.0154(12)
F00H 0.0219(14) 0.0296(15) 0.0302(15) 0.0007(12) -0.0119(12) 0.0054(12)
F00I 0.0284(14) 0.0384(16) 0.0184(13) 0.0165(12) 0.0077(11) 0.0105(12)
F00J 0.0319(16) 0.0490(18) 0.0404(17) 0.0286(15) 0.0226(14) 0.0179(14)
F00K 0.0404(17) 0.0464(18) 0.0399(17) 0.0337(15) 0.0235(14) 0.0258(15)
F00L 0.0326(16) 0.0365(16) 0.0485(18) 0.0263(14) 0.0169(14) 0.0235(13)
F00M 0.0178(14) 0.0401(17) 0.0347(16) 0.0021(13) -0.0040(12) 0.0062(12)
F00N 0.0407(17) 0.0286(15) 0.0378(17) 0.0118(13) 0.0157(14) 0.0147(13)
F00O 0.0266(15) 0.0262(15) 0.0470(18) -0.0003(13) 0.0064(14) -0.0005(12)
F00P 0.0362(18) 0.080(3) 0.0449(19) 0.0434(19) 0.0138(15) 0.0065(17)
F00Q 0.0327(18) 0.072(2) 0.077(3) 0.012(2) 0.0292(18) 0.0302(18)
N00R 0.0165(18) 0.025(2) 0.0114(17) 0.0014(15) 0.0028(15) 0.0070(16)
N00S 0.0096(17) 0.0183(18) 0.0188(18) 0.0055(15) 0.0049(14) 0.0060(14)
N00T 0.0090(16) 0.0212(19) 0.0104(17) 0.0065(15) 0.0009(13) 0.0047(14)
N00U 0.0164(18) 0.0174(18) 0.0137(18) -0.0006(15) 0.0017(15) 0.0036(15)
N00V 0.0127(18) 0.029(2) 0.0150(19) -0.0028(16) 0.0018(15) 0.0047(16)
N00W 0.0160(18) 0.034(2) 0.0098(17) 0.0032(16) 0.0043(15) 0.0101(16)
F00X 0.042(2) 0.038(2) 0.129(4) 0.010(2) -0.014(2) 0.0257(17)
C00Y 0.017(2) 0.014(2) 0.010(2) 0.0000(16) 0.0049(17) 0.0057(17)
F00Z 0.065(3) 0.058(2) 0.114(4) 0.065(3) -0.013(2) 0.007(2)
C010 0.0089(19) 0.017(2) 0.016(2) 0.0047(17) 0.0023(16) 0.0010(16)
C011 0.016(2) 0.014(2) 0.013(2) -0.0016(17) 0.0043(17) 0.0064(17)
C012 0.017(2) 0.017(2) 0.012(2) 0.0064(17) 0.0059(17) 0.0052(17)
C013 0.020(2) 0.011(2) 0.014(2) -0.0004(17) 0.0050(17) 0.0050(17)
C014 0.0072(19) 0.017(2) 0.018(2) 0.0054(17) 0.0033(16) 0.0005(16)
C015 0.017(2) 0.018(2) 0.015(2) 0.0099(18) 0.0062(17) 0.0079(18)
C016 0.017(2) 0.022(2) 0.020(2) 0.0137(19) 0.0081(18) 0.0084(18)
C017 0.018(2) 0.014(2) 0.012(2) -0.0004(17) 0.0037(17) 0.0040(17)
C018 0.012(2) 0.017(2) 0.016(2) 0.0038(18) 0.0059(17) 0.0026(17)
C019 0.013(2) 0.016(2) 0.026(2) 0.0038(19) 0.0077(18) 0.0033(17)
C01A 0.015(2) 0.017(2) 0.011(2) 0.0087(17) 0.0058(17) 0.0033(17)
C01B 0.013(2) 0.024(2) 0.018(2) 0.0067(19) 0.0049(17) 0.0049(18)
C01C 0.025(2) 0.015(2) 0.022(2) -0.0008(18) 0.014(2) 0.0069(19)
C01D 0.014(2) 0.023(2) 0.013(2) 0.0056(18) 0.0018(17) 0.0042(18)
C01E 0.012(2) 0.026(2) 0.015(2) 0.0033(19) -0.0017(17) 0.0029(18)
C01F 0.016(2) 0.028(2) 0.009(2) 0.0030(18) 0.0068(17) 0.0090(19)
C01G 0.018(2) 0.023(2) 0.020(2) 0.0090(19) 0.0058(18) 0.0090(19)
C01H 0.017(2) 0.026(2) 0.015(2) 0.0043(19) 0.0086(18) 0.0084(19)
C01I 0.014(2) 0.028(2) 0.019(2) 0.0125(19) 0.0065(18) 0.0031(18)
C01J 0.030(2) 0.010(2) 0.018(2) -0.0005(17) 0.0136(19) 0.0037(18)
C01K 0.023(2) 0.015(2) 0.016(2) 0.0051(18) 0.0012(18) 0.0034(18)
C01L 0.017(2) 0.015(2) 0.012(2) 0.0005(17) 0.0044(17) 0.0054(17)
C01M 0.016(2) 0.022(2) 0.017(2) 0.0101(19) -0.0027(18) 0.0002(18)
C01N 0.013(2) 0.016(2) 0.013(2) 0.0020(17) 0.0003(16) 0.0031(17)
C01O 0.021(2) 0.027(2) 0.021(2) 0.014(2) 0.0037(19) 0.0070(19)
C01P 0.010(2) 0.026(2) 0.019(2) 0.0035(19) 0.0035(17) 0.0058(18)
C01Q 0.015(2) 0.028(2) 0.020(2) 0.0000(19) 0.0033(18) 0.0098(19)
C01R 0.018(2) 0.024(2) 0.022(2) 0.007(2) 0.0051(19) 0.0051(19)
C01S 0.023(2) 0.016(2) 0.020(2) 0.0028(18) 0.0037(19) 0.0028(18)
C01T 0.041(3) 0.013(2) 0.017(2) 0.0015(18) 0.015(2) 0.008(2)
C01U 0.026(3) 0.016(2) 0.023(2) -0.0081(19) 0.005(2) 0.0034(19)
C01V 0.018(2) 0.021(2) 0.017(2) 0.0055(18) 0.0064(18) 0.0098(18)
C01W 0.019(2) 0.034(3) 0.012(2) 0.0061(19) 0.0072(18) 0.014(2)
C01X 0.015(2) 0.024(2) 0.027(2) 0.015(2) 0.0074(19) 0.0057(18)
C01Y 0.041(3) 0.022(2) 0.012(2) -0.0043(19) 0.002(2) 0.013(2)
C01Z 0.019(2) 0.025(2) 0.025(2) -0.001(2) 0.010(2) 0.0027(19)
C020 0.017(2) 0.022(2) 0.022(2) 0.0070(19) 0.0092(18) 0.0068(18)
C021 0.017(2) 0.032(3) 0.020(2) 0.001(2) 0.0048(19) 0.010(2)
C022 0.016(2) 0.025(2) 0.030(3) 0.012(2) 0.0048(19) 0.0116(19)
C023 0.021(2) 0.040(3) 0.015(2) -0.006(2) 0.0009(19) 0.008(2)
C024 0.020(2) 0.033(3) 0.021(2) -0.002(2) 0.0045(19) 0.011(2)
C025 0.015(2) 0.023(2) 0.021(2) 0.0033(19) 0.0035(18) 0.0035(18)
C026 0.031(3) 0.023(2) 0.021(2) 0.0065(19) 0.014(2) 0.012(2)
C027 0.017(2) 0.019(2) 0.021(2) -0.0010(19) 0.0014(19) -0.0010(18)
C028 0.022(2) 0.051(3) 0.008(2) 0.000(2) 0.0009(18) 0.016(2)
C029 0.022(2) 0.026(3) 0.024(2) -0.004(2) 0.001(2) 0.007(2)
C02A 0.018(2) 0.036(3) 0.044(3) 0.000(2) 0.006(2) 0.011(2)
C02B 0.055(3) 0.017(2) 0.032(3) 0.007(2) 0.024(3) 0.008(2)
C02C 0.019(2) 0.044(3) 0.031(3) 0.020(2) 0.000(2) 0.000(2)
C02D 0.022(3) 0.033(3) 0.042(3) -0.012(2) 0.003(2) -0.005(2)
C02E 0.029(3) 0.029(3) 0.049(3) 0.003(2) 0.018(2) 0.015(2)
C02F 0.030(3) 0.030(3) 0.061(4) 0.025(3) -0.012(3) 0.000(2)
B1 0.013(2) 0.019(2) 0.014(2) 0.005(2) 0.0051(19) 0.0049(19)
C02H 0.022(3) 0.025(3) 0.071(4) 0.006(3) -0.014(3) 0.009(2)
C02I 0.074(4) 0.021(3) 0.045(3) 0.013(2) 0.046(3) 0.012(3)
C02J 0.068(4) 0.042(3) 0.020(3) -0.003(2) -0.010(3) 0.026(3)
Br2 0.0455(5) 0.0446(5) 0.0363(4) 0.0084(4) 0.0061(4) 0.0154(4)
C91 0.0302(18) 0.0175(16) 0.0441(19) -0.0004(14) 0.0090(14) 0.0013(12)
C93 0.0302(18) 0.0175(16) 0.0441(19) -0.0004(14) 0.0090(14) 0.0013(12)
C92 0.0302(18) 0.0175(16) 0.0441(19) -0.0004(14) 0.0090(14) 0.0013(12)
C95 0.0302(18) 0.0175(16) 0.0441(19) -0.0004(14) 0.0090(14) 0.0013(12)
C96 0.0302(18) 0.0175(16) 0.0441(19) -0.0004(14) 0.0090(14) 0.0013(12)
C94 0.0302(18) 0.0175(16) 0.0441(19) -0.0004(14) 0.0090(14) 0.0013(12)
Br1 0.0455(5) 0.0446(5) 0.0363(4) 0.0084(4) 0.0061(4) 0.0154(4)
C83 0.0302(18) 0.0175(16) 0.0441(19) -0.0004(14) 0.0090(14) 0.0013(12)
C82 0.0302(18) 0.0175(16) 0.0441(19) -0.0004(14) 0.0090(14) 0.0013(12)
C81 0.0302(18) 0.0175(16) 0.0441(19) -0.0004(14) 0.0090(14) 0.0013(12)
C86 0.0302(18) 0.0175(16) 0.0441(19) -0.0004(14) 0.0090(14) 0.0013(12)
C84 0.0302(18) 0.0175(16) 0.0441(19) -0.0004(14) 0.0090(14) 0.0013(12)
C85 0.0302(18) 0.0175(16) 0.0441(19) -0.0004(14) 0.0090(14) 0.0013(12)

loop_
_atom_type_symbol
_atom_type_description
_atom_type_scat_dispersion_real
_atom_type_scat_dispersion_imag
_atom_type_scat_source
C C 0.0033 0.0016 'International Tables Vol C Tables 4.2.6.8 and 6.1.1.4'
B B 0.0013 0.0007 'International Tables Vol C Tables 4.2.6.8 and 6.1.1.4'
Co Co 0.3494 0.9721 'International Tables Vol C Tables 4.2.6.8 and 6.1.1.4'
F F 0.0171 0.0103 'International Tables Vol C Tables 4.2.6.8 and 6.1.1.4'
N N 0.0061 0.0033 'International Tables Vol C Tables 4.2.6.8 and 6.1.1.4'
V V 0.3005 0.5294 'International Tables Vol C Tables 4.2.6.8 and 6.1.1.4'
H H 0.0000 0.0000 'International Tables Vol C Tables 4.2.6.8 and 6.1.1.4'
Br Br -0.2901 2.4595 'International Tables Vol C Tables 4.2.6.8 and 6.1.1.4'

loop_
_geom_angle_atom_site_label_1
_geom_angle_atom_site_label_2
_geom_angle_atom_site_label_3
_geom_angle
_geom_angle_site_symmetry_1
_geom_angle_site_symmetry_3
_geom_angle_publ_flag
C013 Co1 C017 41.05(17) . . ?
C013 Co1 C01Y 115.57(18) . . ?
C017 Co1 C01Y 147.90(19) . . ?
C013 Co1 C01J 169.71(18) . . ?
C017 Co1 C01J 130.60(18) . . ?
C01Y Co1 C01J 68.76(18) . . ?
C013 Co1 C01T 108.05(17) . . ?
C017 Co1 C01T 115.53(18) . . ?
C01Y Co1 C01T 40.7(2) . . ?
C01J Co1 C01T 68.63(17) . . ?
C013 Co1 C01U 148.29(19) . . ?
C017 Co1 C01U 169.81(19) . . ?
C01Y Co1 C01U 41.01(19) . . ?
C01J Co1 C01U 40.76(19) . . ?
C01T Co1 C01U 68.70(19) . . ?
C013 Co1 C01L 69.10(16) . . ?
C017 Co1 C01L 41.07(16) . . ?
C01Y Co1 C01L 170.12(19) . . ?
C01J Co1 C01L 108.21(17) . . ?
C01T Co1 C01L 148.06(19) . . ?
C01U Co1 C01L 130.73(18) . . ?
C013 Co1 C01C 130.45(17) . . ?
C017 Co1 C01C 107.90(18) . . ?
C01Y Co1 C01C 68.72(19) . . ?
C01J Co1 C01C 40.85(17) . . ?
C01T Co1 C01C 40.79(18) . . ?
C01U Co1 C01C 68.74(18) . . ?
C01L Co1 C01C 115.62(18) . . ?
C013 Co1 C011 40.89(16) . . ?
C017 Co1 C011 68.98(16) . . ?
C01Y Co1 C011 108.31(18) . . ?
C01J Co1 C011 148.48(17) . . ?
C01T Co1 C011 130.67(17) . . ?
C01U Co1 C011 116.04(18) . . ?
C01L Co1 C011 69.02(16) . . ?
C01C Co1 C011 169.62(17) . . ?
C013 Co1 C00Y 68.90(16) . . ?
C017 Co1 C00Y 68.83(16) . . ?
C01Y Co1 C00Y 131.18(18) . . ?
C01J Co1 C00Y 116.03(16) . . ?
C01T Co1 C00Y 170.09(18) . . ?
C01U Co1 C00Y 108.61(17) . . ?
C01L Co1 C00Y 40.77(16) . . ?
C01C Co1 C00Y 148.19(17) . . ?
C011 Co1 C00Y 41.04(16) . . ?
N00T V002 N00U 95.62(16) . . ?
N00T V002 N00W 103.63(16) . . ?
N00U V002 N00W 116.13(16) . . ?
N00T V002 N00R 105.29(16) . . ?
N00U V002 N00R 114.99(15) . . ?
N00W V002 N00R 117.10(15) . . ?
N00T V002 N00V 174.87(15) . . ?
N00U V002 N00V 79.38(14) . . ?
N00W V002 N00V 77.81(15) . . ?
N00R V002 N00V 78.09(14) . . ?
C01F N00R C01Q 116.2(3) . . ?
C01F N00R V002 126.4(3) . . ?
C01Q N00R V002 115.6(3) . . ?
C014 N00S B1 119.8(3) . . ?
C014 N00S H00S 120.1 . . ?
B1 N00S H00S 120.1 . . ?
B1 N00T V002 155.6(3) . . ?
C010 N00U C027 116.0(3) . . ?
C010 N00U V002 129.2(3) . . ?
C027 N00U V002 114.6(3) . . ?
C029 N00V C024 112.5(4) . . ?
C029 N00V C023 112.9(4) . . ?
C024 N00V C023 111.5(3) . . ?
C029 N00V V002 106.3(3) . . ?
C024 N00V V002 106.5(3) . . ?
C023 N00V V002 106.6(3) . . ?
C01E N00W C028 116.4(3) . . ?
C01E N00W V002 127.3(3) . . ?
C028 N00W V002 115.9(3) . . ?
C01L C00Y C011 107.9(3) . . ?
C01L C00Y C020 126.4(4) . . ?
C011 C00Y C020 125.7(4) . . ?
C01L C00Y Co1 69.2(2) . . ?
C011 C00Y Co1 69.1(2) . . ?
C020 C00Y Co1 128.9(3) . . ?
C019 C010 N00U 119.3(4) . . ?
C019 C010 C014 116.5(4) . . ?
N00U C010 C014 124.2(4) . . ?
C013 C011 C00Y 107.8(4) . . ?
C013 C011 C01V 126.8(4) . . ?
C00Y C011 C01V 125.3(4) . . ?
C013 C011 Co1 69.2(2) . . ?
C00Y C011 Co1 69.8(2) . . ?
C01V C011 Co1 129.1(3) . . ?
F005 C012 C016 114.5(4) . . ?
F005 C012 C01A 121.1(4) . . ?
C016 C012 C01A 124.5(4) . . ?
C011 C013 C017 108.2(4) . . ?
C011 C013 C01S 126.1(4) . . ?
C017 C013 C01S 125.6(4) . . ?
C011 C013 Co1 70.0(2) . . ?
C017 C013 Co1 69.5(2) . . ?
C01S C013 Co1 128.3(3) . . ?
C018 C014 N00S 118.3(4) . . ?
C018 C014 C010 117.2(4) . . ?
N00S C014 C010 124.5(4) . . ?
F006 C015 C01K 114.5(4) . . ?
F006 C015 C01A 120.8(4) . . ?
C01K C015 C01A 124.7(4) . . ?
F00C C016 C01M 119.7(4) . . ?
F00C C016 C012 120.6(4) . . ?
C01M C016 C012 119.6(4) . . ?
C013 C017 C01L 108.1(4) . . ?
C013 C017 C025 125.2(4) . . ?
C01L C017 C025 126.7(4) . . ?
C013 C017 Co1 69.5(2) . . ?
C01L C017 Co1 69.8(2) . . ?
C025 C017 Co1 126.8(3) . . ?
F007 C018 C01I 116.6(4) . . ?
F007 C018 C014 118.5(4) . . ?
C01I C018 C014 124.8(4) . . ?
F00E C019 C01X 115.9(4) . . ?
F00E C019 C010 119.7(4) . . ?
C01X C019 C010 124.3(4) . . ?
C015 C01A C012 112.5(4) . . ?
C015 C01A B1 125.3(4) . . ?
C012 C01A B1 122.0(4) . . ?
F00A C01B C01O 115.4(4) . . ?
F00A C01B C01N 120.5(4) . . ?
C01O C01B C01N 124.0(4) . . ?
C01T C01C C01J 107.6(4) . . ?
C01T C01C C02E 125.5(4) . . ?
C01J C01C C02E 126.9(4) . . ?
C01T C01C Co1 69.4(2) . . ?
C01J C01C Co1 69.3(2) . . ?
C02E C01C Co1 128.5(3) . . ?
F009 C01D C01P 114.8(4) . . ?
F009 C01D C01N 120.1(4) . . ?
C01P C01D C01N 124.9(4) . . ?
C02C C01E N00W 124.4(4) . . ?
C02C C01E C01R 115.7(4) . . ?
N00W C01E C01R 119.9(4) . . ?
N00R C01F C01H 124.5(4) . . ?
N00R C01F C01W 120.9(4) . . ?
C01H C01F C01W 114.6(4) . . ?
C01L C01G H01A 109.5 . . ?
C01L C01G H01B 109.5 . . ?
H01A C01G H01B 109.5 . . ?
C01L C01G H01C 109.5 . . ?
H01A C01G H01C 109.5 . . ?
H01B C01G H01C 109.5 . . ?
F008 C01H C021 117.3(4) . . ?
F008 C01H C01F 119.3(4) . . ?
C021 C01H C01F 123.4(4) . . ?
F00I C01I C018 121.0(4) . . ?
F00I C01I C01X 120.8(4) . . ?
C018 C01I C01X 118.2(4) . . ?
C01U C01J C01C 108.3(4) . . ?
C01U C01J C02B 124.8(4) . . ?
C01C C01J C02B 126.9(4) . . ?
C01U C01J Co1 69.7(2) . . ?
C01C C01J Co1 69.9(2) . . ?
C02B C01J Co1 126.8(3) . . ?
F00D C01K C01M 119.9(4) . . ?
F00D C01K C015 120.4(4) . . ?
C01M C01K C015 119.6(4) . . ?
C00Y C01L C017 108.0(4) . . ?
C00Y C01L C01G 126.3(4) . . ?
C017 C01L C01G 125.7(4) . . ?
C00Y C01L Co1 70.0(2) . . ?
C017 C01L Co1 69.2(2) . . ?
C01G C01L Co1 128.5(3) . . ?
F00H C01M C016 120.6(4) . . ?
F00H C01M C01K 120.4(4) . . ?
C016 C01M C01K 119.0(4) . . ?
C01B C01N C01D 112.8(4) . . ?
C01B C01N B1 122.1(4) . . ?
C01D C01N B1 124.9(4) . . ?
F00K C01O C022 119.3(4) . . ?
F00K C01O C01B 120.6(4) . . ?
C022 C01O C01B 120.1(4) . . ?
F00B C01P C022 119.7(4) . . ?
F00B C01P C01D 120.8(4) . . ?
C022 C01P C01D 119.4(4) . . ?
N00R C01Q C024 107.2(4) . . ?
N00R C01Q H01D 110.3 . . ?
C024 C01Q H01D 110.3 . . ?
N00R C01Q H01E 110.3 . . ?
C024 C01Q H01E 110.3 . . ?
H01D C01Q H01E 108.5 . . ?
F00J C01R C02A 118.1(4) . . ?
F00J C01R C01E 119.8(4) . . ?
C02A C01R C01E 122.0(4) . . ?
C013 C01S H01F 109.5 . . ?
C013 C01S H01G 109.5 . . ?
H01F C01S H01G 109.5 . . ?
C013 C01S H01H 109.5 . . ?
H01F C01S H01H 109.5 . . ?
H01G C01S H01H 109.5 . . ?
C01Y C01T C01C 108.4(4) . . ?
C01Y C01T C02I 125.6(5) . . ?
C01C C01T C02I 126.0(5) . . ?
C01Y C01T Co1 69.6(2) . . ?
C01C C01T Co1 69.8(2) . . ?
C02I C01T Co1 128.2(3) . . ?
C01J C01U C01Y 107.7(4) . . ?
C01J C01U C02D 125.6(5) . . ?
C01Y C01U C02D 126.6(5) . . ?
C01J C01U Co1 69.5(2) . . ?
C01Y C01U Co1 69.3(3) . . ?
C02D C01U Co1 129.1(3) . . ?
C011 C01V H01I 109.5 . . ?
C011 C01V H01J 109.5 . . ?
H01I C01V H01J 109.5 . . ?
C011 C01V H01K 109.5 . . ?
H01I C01V H01K 109.5 . . ?
H01J C01V H01K 109.5 . . ?
F00G C01W C026 117.9(4) . . ?
F00G C01W C01F 119.2(4) . . ?
C026 C01W C01F 122.8(4) . . ?
F00F C01X C01I 120.7(4) . . ?
F00F C01X C019 120.6(4) . . ?
C01I C01X C019 118.8(4) . . ?
C01T C01Y C01U 108.0(4) . . ?
C01T C01Y C02J 126.8(5) . . ?
C01U C01Y C02J 125.2(5) . . ?
C01T C01Y Co1 69.7(3) . . ?
C01U C01Y Co1 69.7(3) . . ?
C02J C01Y Co1 127.5(3) . . ?
F00O C01Z C021 120.5(4) . . ?
F00O C01Z C026 120.0(4) . . ?
C021 C01Z C026 119.5(4) . . ?
C00Y C020 H02A 109.5 . . ?
C00Y C020 H02B 109.5 . . ?
H02A C020 H02B 109.5 . . ?
C00Y C020 H02C 109.5 . . ?
H02A C020 H02C 109.5 . . ?
H02B C020 H02C 109.5 . . ?
F00M C021 C01Z 120.6(4) . . ?
F00M C021 C01H 119.7(4) . . ?
C01Z C021 C01H 119.6(4) . . ?
F00L C022 C01P 121.0(4) . . ?
F00L C022 C01O 120.2(4) . . ?
C01P C022 C01O 118.7(4) . . ?
N00V C023 C028 108.0(4) . . ?
N00V C023 H02D 110.1 . . ?
C028 C023 H02D 110.1 . . ?
N00V C023 H02E 110.1 . . ?
C028 C023 H02E 110.1 . . ?
H02D C023 H02E 108.4 . . ?
N00V C024 C01Q 108.1(3) . . ?
N00V C024 H9 110.1 . . ?
C01Q C024 H9 110.1 . . ?
N00V C024 H02G 110.1 . . ?
C01Q C024 H02G 110.1 . . ?
H9 C024 H02G 108.4 . . ?
C017 C025 H02H 109.5 . . ?
C017 C025 H02I 109.5 . . ?
H02H C025 H02I 109.5 . . ?
C017 C025 H02J 109.5 . . ?
H02H C025 H02J 109.5 . . ?
H02I C025 H02J 109.5 . . ?
F00N C026 C01W 120.1(4) . . ?
F00N C026 C01Z 119.8(4) . . ?
C01W C026 C01Z 120.1(4) . . ?
N00U C027 C029 109.2(3) . . ?
N00U C027 H02K 109.8 . . ?
C029 C027 H02K 109.8 . . ?
N00U C027 H02L 109.8 . . ?
C029 C027 H02L 109.8 . . ?
H02K C027 H02L 108.3 . . ?
N00W C028 C023 106.6(4) . . ?
N00W C028 H02M 110.4 . . ?
C023 C028 H02M 110.4 . . ?
N00W C028 H02N 110.4 . . ?
C023 C028 H02N 110.4 . . ?
H02M C028 H02N 108.6 . . ?
N00V C029 C027 108.0(4) . . ?
N00V C029 H02O 110.1 . . ?
C027 C029 H02O 110.1 . . ?
N00V C029 H02P 110.1 . . ?
C027 C029 H02P 110.1 . . ?
H02O C029 H02P 108.4 . . ?
F00Q C02A C02H 120.5(5) . . ?
F00Q C02A C01R 119.9(5) . . ?
C02H C02A C01R 119.7(5) . . ?
C01J C02B H02Q 109.5 . . ?
C01J C02B H02R 109.5 . . ?
H02Q C02B H02R 109.5 . . ?
C01J C02B H02S 109.5 . . ?
H02Q C02B H02S 109.5 . . ?
H02R C02B H02S 109.5 . . ?
F00P C02C C02F 118.1(5) . . ?
F00P C02C C01E 119.2(5) . . ?
C02F C02C C01E 122.6(5) . . ?
C01U C02D H02T 109.5 . . ?
C01U C02D H02U 109.5 . . ?
H02T C02D H02U 109.5 . . ?
C01U C02D H02V 109.5 . . ?
H02T C02D H02V 109.5 . . ?
H02U C02D H02V 109.5 . . ?
C01C C02E H02W 109.5 . . ?
C01C C02E H6 109.5 . . ?
H02W C02E H6 109.5 . . ?
C01C C02E H3 109.5 . . ?
H02W C02E H3 109.5 . . ?
H6 C02E H3 109.5 . . ?
F00Z C02F C02H 119.8(5) . . ?
F00Z C02F C02C 120.1(6) . . ?
C02H C02F C02C 120.2(5) . . ?
N00T B1 N00S 104.4(3) . . ?
N00T B1 C01N 111.9(3) . . ?
N00S B1 C01N 109.9(3) . . ?
N00T B1 C01A 110.2(3) . . ?
N00S B1 C01A 109.8(3) . . ?
C01N B1 C01A 110.4(3) . . ?
F00X C02H C02F 120.6(5) . . ?
F00X C02H C02A 119.5(6) . . ?
C02F C02H C02A 119.9(5) . . ?
C01T C02I H5 109.5 . . ?
C01T C02I H2 109.5 . . ?
H5 C02I H2 109.5 . . ?
C01T C02I H8 109.5 . . ?
H5 C02I H8 109.5 . . ?
H2 C02I H8 109.5 . . ?
C01Y C02J H4 109.5 . . ?
C01Y C02J H1 109.5 . . ?
H4 C02J H1 109.5 . . ?
C01Y C02J H7 109.5 . . ?
H4 C02J H7 109.5 . . ?
H1 C02J H7 109.5 . . ?
C95 Br2 C94 63.1(5) 2_656 2_656 ?
C95 Br2 C92 37.6(5) 2_656 . ?
C94 Br2 C92 28.9(3) 2_656 . ?
C95 Br2 C96 14.0(5) 2_656 2_656 ?
C94 Br2 C96 75.9(3) 2_656 2_656 ?
C92 Br2 C96 48.5(3) . 2_656 ?
C93 C91 C94 91.6(11) 2_656 2_656 ?
C93 C91 C96 64.0(10) 2_656 . ?
C94 C91 C96 155.6(6) 2_656 . ?
C93 C91 C92 62.0(11) 2_656 . ?
C94 C91 C92 39.8(4) 2_656 . ?
C96 C91 C92 120.4(4) . . ?
C93 C91 C92 19.7(13) 2_656 2_656 ?
C94 C91 C92 96.9(5) 2_656 2_656 ?
C96 C91 C92 60.7(4) . 2_656 ?
C92 C91 C92 59.9(4) . 2_656 ?
C91 C93 C92 93.6(12) 2_656 2_656 ?
C91 C93 C96 91.5(11) 2_656 2_656 ?
C92 C93 C96 153.3(10) 2_656 2_656 ?
C91 C93 C92 152.2(18) 2_656 . ?
C92 C93 C92 81.5(5) 2_656 . ?
C96 C93 C92 81.8(5) 2_656 . ?
C91 C93 C94 64.0(10) 2_656 . ?
C92 C93 C94 39.8(4) 2_656 . ?
C96 C93 C94 155.5(6) 2_656 . ?
C92 C93 C94 120.3(4) . . ?
C91 C93 C93 131.0(16) 2_656 2_656 ?
C92 C93 C93 43.6(4) 2_656 2_656 ?
C96 C93 C93 117.2(7) 2_656 2_656 ?
C92 C93 C93 38.0(3) . 2_656 ?
C94 C93 C93 82.8(4) . 2_656 ?
C91 C93 C95 128.5(14) 2_656 2_656 ?
C92 C93 C95 118.4(6) 2_656 2_656 ?
C96 C93 C95 42.3(3) 2_656 2_656 ?
C92 C93 C95 39.5(3) . 2_656 ?
C94 C93 C95 158.2(5) . 2_656 ?
C93 C93 C95 76.0(4) 2_656 2_656 ?
C94 C92 C93 80.1(7) 2_656 2_656 ?
C94 C92 C95 80.1(7) 2_656 2_656 ?
C93 C92 C95 154.4(9) 2_656 2_656 ?
C94 C92 C93 167.0(10) 2_656 . ?
C93 C92 C93 98.5(5) 2_656 . ?
C95 C92 C93 97.2(5) 2_656 . ?
C94 C92 C91 62.2(6) 2_656 . ?
C93 C92 C91 24.4(4) 2_656 . ?
C95 C92 C91 142.3(5) 2_656 . ?
C93 C92 C91 119.8(4) . . ?
C94 C92 C92 131.5(9) 2_656 2_656 ?
C93 C92 C92 53.0(4) 2_656 2_656 ?
C95 C92 C92 138.7(7) 2_656 2_656 ?
C93 C92 C92 45.5(4) . 2_656 ?
C91 C92 C92 75.3(4) . 2_656 ?
C94 C92 C96 129.9(8) 2_656 2_656 ?
C93 C92 C96 139.9(6) 2_656 2_656 ?
C95 C92 C96 51.4(4) 2_656 2_656 ?
C93 C92 C96 45.8(4) . 2_656 ?
C91 C92 C96 164.2(5) . 2_656 ?
C92 C92 C96 89.3(5) 2_656 2_656 ?
C94 C92 Br2 57.9(6) 2_656 . ?
C93 C92 Br2 137.9(6) 2_656 . ?
C95 C92 Br2 26.2(3) 2_656 . ?
C93 C92 Br2 122.1(4) . . ?
C91 C92 Br2 118.1(4) . . ?
C92 C92 Br2 164.5(6) 2_656 . ?
C96 C92 Br2 76.7(4) 2_656 . ?
C94 C92 C91 158.9(10) 2_656 2_656 ?
C93 C92 C91 97.2(5) 2_656 2_656 ?
C95 C92 C91 95.5(5) 2_656 2_656 ?
C93 C92 C91 8.1(6) . 2_656 ?
C91 C92 C91 120.1(4) . 2_656 ?
C92 C92 C91 44.8(3) 2_656 2_656 ?
C96 C92 C91 44.6(3) 2_656 2_656 ?
Br2 C92 C91 121.3(4) . 2_656 ?
Br2 C95 C92 116.3(7) 2_656 2_656 ?
Br2 C95 C96 156.6(8) 2_656 . ?
C92 C95 C96 81.5(5) 2_656 . ?
Br2 C95 C94 81.9(6) 2_656 . ?
C92 C95 C94 38.6(4) 2_656 . ?
C96 C95 C94 119.0(5) . . ?
Br2 C95 C93 155.7(8) 2_656 2_656 ?
C92 C95 C93 43.3(3) 2_656 2_656 ?
C96 C95 C93 38.2(3) . 2_656 ?
C94 C95 C93 81.3(4) . 2_656 ?
C93 C96 C95 99.5(5) 2_656 . ?
C93 C96 C91 24.5(4) 2_656 . ?
C95 C96 C91 121.1(5) . . ?
C93 C96 C92 52.3(4) 2_656 2_656 ?
C95 C96 C92 47.1(4) . 2_656 ?
C91 C96 C92 74.7(4) . 2_656 ?
C93 C96 Br2 106.7(5) 2_656 2_656 ?
C95 C96 Br2 9.4(3) . 2_656 ?
C91 C96 Br2 129.4(4) . 2_656 ?
C92 C96 Br2 54.7(3) 2_656 2_656 ?
C92 C94 C91 78.1(7) 2_656 2_656 ?
C92 C94 C93 60.1(7) 2_656 . ?
C91 C94 C93 24.3(4) 2_656 . ?
C92 C94 C95 61.3(6) 2_656 . ?
C91 C94 C95 139.3(6) 2_656 . ?
C93 C94 C95 119.3(4) . . ?
C92 C94 Br2 93.2(7) 2_656 2_656 ?
C91 C94 Br2 161.7(9) 2_656 2_656 ?
C93 C94 Br2 153.3(5) . 2_656 ?
C95 C94 Br2 35.0(3) . 2_656 ?
C85 Br1 C86 125.0(10) 2_576 2_576 ?
C85 Br1 C82 83.4(8) 2_576 . ?
C86 Br1 C82 42.9(5) 2_576 . ?
C85 Br1 C84 19.3(8) 2_576 2_576 ?
C86 Br1 C84 107.4(5) 2_576 2_576 ?
C82 Br1 C84 64.8(3) . 2_576 ?
C85 Br1 C81 101.4(8) 2_576 2_576 ?
C86 Br1 C81 24.4(4) 2_576 2_576 ?
C82 Br1 C81 18.5(3) . 2_576 ?
C84 Br1 C81 83.2(3) 2_576 2_576 ?
C81 C83 C84 129.3(11) 2_576 . ?
C81 C83 C82 11.0(9) 2_576 . ?
C84 C83 C82 119.6(5) . . ?
C81 C83 C82 48.8(8) 2_576 2_576 ?
C84 C83 C82 80.6(4) . 2_576 ?
C82 C83 C82 39.1(4) . 2_576 ?
C81 C83 C86 35.0(8) 2_576 2_576 ?
C84 C83 C86 164.3(5) . 2_576 ?
C82 C83 C86 44.8(3) . 2_576 ?
C82 C83 C86 83.7(4) 2_576 2_576 ?
C81 C82 C82 95.1(10) 2_576 2_576 ?
C81 C82 C86 78.9(8) 2_576 2_576 ?
C82 C82 C86 171.0(10) 2_576 2_576 ?
C81 C82 C81 128.3(8) 2_576 . ?
C82 C82 C81 33.2(5) 2_576 . ?
C86 C82 C81 152.1(6) 2_576 . ?
C81 C82 C83 9.5(8) 2_576 . ?
C82 C82 C83 87.0(6) 2_576 . ?
C86 C82 C83 87.6(5) 2_576 . ?
C81 C82 C83 120.1(4) . . ?
C81 C82 C83 148.6(10) 2_576 2_576 ?
C82 C82 C83 53.9(5) 2_576 2_576 ?
C86 C82 C83 131.2(6) 2_576 2_576 ?
C81 C82 C83 20.9(4) . 2_576 ?
C83 C82 C83 140.9(4) . 2_576 ?
C81 C82 Br1 109.8(9) 2_576 . ?
C82 C82 Br1 154.2(8) 2_576 . ?
C86 C82 Br1 30.9(3) 2_576 . ?
C81 C82 Br1 121.6(4) . . ?
C83 C82 Br1 118.4(4) . . ?
C83 C82 Br1 100.7(4) 2_576 . ?
C81 C82 C85 126.2(10) 2_576 2_576 ?
C82 C82 C85 137.3(8) 2_576 2_576 ?
C86 C82 C85 47.5(4) 2_576 2_576 ?
C81 C82 C85 104.7(4) . 2_576 ?
C83 C82 C85 135.1(4) . 2_576 ?
C83 C82 C85 83.8(4) 2_576 2_576 ?
Br1 C82 C85 17.0(2) . 2_576 ?
C81 C82 C84 166.2(11) 2_576 2_576 ?
C82 C82 C84 96.1(7) 2_576 2_576 ?
C86 C82 C84 89.0(5) 2_576 2_576 ?
C81 C82 C84 63.3(4) . 2_576 ?
C83 C82 C84 175.7(5) . 2_576 ?
C83 C82 C84 42.3(2) 2_576 2_576 ?
Br1 C82 C84 58.3(3) . 2_576 ?
C85 C82 C84 41.5(2) 2_576 2_576 ?
C83 C81 C82 159.4(17) 2_576 2_576 ?
C83 C81 C82 110.2(10) 2_576 . ?
C82 C81 C82 51.7(8) 2_576 . ?
C83 C81 C86 129.4(11) 2_576 . ?
C82 C81 C86 68.8(8) 2_576 . ?
C82 C81 C86 120.2(5) . . ?
C83 C81 C84 34.9(8) 2_576 2_576 ?
C82 C81 C84 126.4(10) 2_576 2_576 ?
C82 C81 C84 75.4(4) . 2_576 ?
C86 C81 C84 164.3(5) . 2_576 ?
C83 C81 C81 127.7(12) 2_576 2_576 ?
C82 C81 C81 33.9(6) 2_576 2_576 ?
C82 C81 C81 17.8(3) . 2_576 ?
C86 C81 C81 102.5(5) . 2_576 ?
C84 C81 C81 93.0(5) 2_576 2_576 ?
C83 C81 Br1 146.2(11) 2_576 2_576 ?
C82 C81 Br1 51.7(7) 2_576 2_576 ?
C82 C81 Br1 103.1(4) . 2_576 ?
C86 C81 Br1 17.2(3) . 2_576 ?
C84 C81 Br1 176.3(6) 2_576 2_576 ?
C81 C81 Br1 85.3(4) 2_576 2_576 ?
Br1 C86 C82 106.2(6) 2_576 2_576 ?
Br1 C86 C85 19.0(4) 2_576 . ?
C82 C86 C85 87.9(5) 2_576 . ?
Br1 C86 C81 138.5(6) 2_576 . ?
C82 C86 C81 32.2(4) 2_576 . ?
C85 C86 C81 120.0(5) . . ?
Br1 C86 C83 153.6(6) 2_576 2_576 ?
C82 C86 C83 47.6(4) 2_576 2_576 ?
C85 C86 C83 135.5(4) . 2_576 ?
C81 C86 C83 15.6(4) . 2_576 ?
C83 C84 C85 121.2(5) . . ?
C83 C84 C81 15.8(4) . 2_576 ?
C85 C84 C81 105.5(4) . 2_576 ?
C83 C84 Br1 114.0(4) . 2_576 ?
C85 C84 Br1 7.6(3) . 2_576 ?
C81 C84 Br1 98.2(3) 2_576 2_576 ?
C83 C84 C82 57.1(4) . 2_576 ?
C85 C84 C82 64.2(4) . 2_576 ?
C81 C84 C82 41.3(2) 2_576 2_576 ?
Br1 C84 C82 56.9(3) 2_576 2_576 ?
Br1 C85 C84 153.1(11) 2_576 . ?
Br1 C85 C86 36.0(7) 2_576 . ?
C84 C85 C86 118.9(5) . . ?
Br1 C85 C82 79.7(8) 2_576 2_576 ?
C84 C85 C82 74.4(4) . 2_576 ?
C86 C85 C82 44.6(4) . 2_576 ?

loop_
_geom_bond_atom_site_label_1
_geom_bond_atom_site_label_2
_geom_bond_distance
_geom_bond_site_symmetry_2
_geom_bond_publ_flag
Co1 C013 2.039(4) . ?
Co1 C017 2.039(4) . ?
Co1 C01Y 2.040(4) . ?
Co1 C01J 2.041(4) . ?
Co1 C01T 2.043(4) . ?
Co1 C01U 2.045(4) . ?
Co1 C01L 2.048(4) . ?
Co1 C01C 2.049(4) . ?
Co1 C011 2.049(4) . ?
Co1 C00Y 2.059(4) . ?
V002 N00T 1.635(3) . ?
V002 N00U 1.913(4) . ?
V002 N00W 1.921(4) . ?
V002 N00R 1.942(4) . ?
V002 N00V 2.331(4) . ?
F005 C012 1.348(5) . ?
F006 C015 1.356(5) . ?
F007 C018 1.363(5) . ?
F008 C01H 1.352(5) . ?
F009 C01D 1.361(5) . ?
F00A C01B 1.348(5) . ?
F00B C01P 1.348(5) . ?
F00C C016 1.349(5) . ?
F00D C01K 1.348(5) . ?
F00E C019 1.363(5) . ?
F00F C01X 1.348(5) . ?
F00G C01W 1.345(5) . ?
F00H C01M 1.349(5) . ?
F00I C01I 1.346(5) . ?
F00J C01R 1.331(5) . ?
F00K C01O 1.349(5) . ?
F00L C022 1.343(5) . ?
F00M C021 1.343(5) . ?
F00N C026 1.347(5) . ?
F00O C01Z 1.354(5) . ?
F00P C02C 1.346(6) . ?
F00Q C02A 1.339(6) . ?
N00R C01F 1.388(6) . ?
N00R C01Q 1.477(6) . ?
N00S C014 1.394(5) . ?
N00S B1 1.554(6) . ?
N00S H00S 0.8800 . ?
N00T B1 1.528(6) . ?
N00U C010 1.403(5) . ?
N00U C027 1.477(5) . ?
N00V C029 1.475(6) . ?
N00V C024 1.481(5) . ?
N00V C023 1.486(6) . ?
N00W C01E 1.390(6) . ?
N00W C028 1.480(5) . ?
F00X C02H 1.355(6) . ?
C00Y C01L 1.430(6) . ?
C00Y C011 1.440(6) . ?
C00Y C020 1.494(6) . ?
F00Z C02F 1.351(6) . ?
C010 C019 1.402(6) . ?
C010 C014 1.425(6) . ?
C011 C013 1.428(6) . ?
C011 C01V 1.495(6) . ?
C012 C016 1.382(6) . ?
C012 C01A 1.394(6) . ?
C013 C017 1.430(6) . ?
C013 C01S 1.505(6) . ?
C014 C018 1.393(6) . ?
C015 C01K 1.379(6) . ?
C015 C01A 1.393(6) . ?
C016 C01M 1.369(6) . ?
C017 C01L 1.434(6) . ?
C017 C025 1.490(6) . ?
C018 C01I 1.372(6) . ?
C019 C01X 1.377(6) . ?
C01A B1 1.682(6) . ?
C01B C01O 1.381(6) . ?
C01B C01N 1.391(6) . ?
C01C C01T 1.426(7) . ?
C01C C01J 1.428(6) . ?
C01C C02E 1.491(7) . ?
C01D C01P 1.379(6) . ?
C01D C01N 1.395(6) . ?
C01E C02C 1.383(7) . ?
C01E C01R 1.401(6) . ?
C01F C01H 1.398(6) . ?
C01F C01W 1.399(6) . ?
C01G C01L 1.494(6) . ?
C01G H01A 0.9800 . ?
C01G H01B 0.9800 . ?
C01G H01C 0.9800 . ?
C01H C021 1.375(6) . ?
C01I C01X 1.374(6) . ?
C01J C01U 1.423(7) . ?
C01J C02B 1.499(6) . ?
C01K C01M 1.371(6) . ?
C01N B1 1.653(6) . ?
C01O C022 1.377(6) . ?
C01P C022 1.370(6) . ?
C01Q C024 1.510(6) . ?
C01Q H01D 0.9900 . ?
C01Q H01E 0.9900 . ?
C01R C02A 1.380(7) . ?
C01S H01F 0.9800 . ?
C01S H01G 0.9800 . ?
C01S H01H 0.9800 . ?
C01T C01Y 1.420(7) . ?
C01T C02I 1.507(6) . ?
C01U C01Y 1.431(7) . ?
C01U C02D 1.491(7) . ?
C01V H01I 0.9800 . ?
C01V H01J 0.9800 . ?
C01V H01K 0.9800 . ?
C01W C026 1.372(7) . ?
C01Y C02J 1.499(7) . ?
C01Z C021 1.369(7) . ?
C01Z C026 1.375(7) . ?
C020 H02A 0.9800 . ?
C020 H02B 0.9800 . ?
C020 H02C 0.9800 . ?
C023 C028 1.506(7) . ?
C023 H02D 0.9900 . ?
C023 H02E 0.9900 . ?
C024 H9 0.9900 . ?
C024 H02G 0.9900 . ?
C025 H02H 0.9800 . ?
C025 H02I 0.9800 . ?
C025 H02J 0.9800 . ?
C027 C029 1.515(6) . ?
C027 H02K 0.9900 . ?
C027 H02L 0.9900 . ?
C028 H02M 0.9900 . ?
C028 H02N 0.9900 . ?
C029 H02O 0.9900 . ?
C029 H02P 0.9900 . ?
C02A C02H 1.373(8) . ?
C02B H02Q 0.9800 . ?
C02B H02R 0.9800 . ?
C02B H02S 0.9800 . ?
C02C C02F 1.375(8) . ?
C02D H02T 0.9800 . ?
C02D H02U 0.9800 . ?
C02D H02V 0.9800 . ?
C02E H02W 0.9800 . ?
C02E H6 0.9800 . ?
C02E H3 0.9800 . ?
C02F C02H 1.357(9) . ?
C02I H5 0.9800 . ?
C02I H2 0.9800 . ?
C02I H8 0.9800 . ?
C02J H4 0.9800 . ?
C02J H1 0.9800 . ?
C02J H7 0.9800 . ?
Br2 C95 0.927(7) 2_656 ?
Br2 C94 1.600(7) 2_656 ?
Br2 C92 1.886(6) . ?
Br2 C96 2.248(7) 2_656 ?
C91 C93 0.579(9) 2_656 ?
C91 C94 1.262(10) 2_656 ?
C91 C96 1.395(6) . ?
C91 C92 1.396(5) . ?
C91 C92 1.915(10) 2_656 ?
C93 C91 0.579(9) 2_656 ?
C93 C92 1.235(11) 2_656 ?
C93 C96 1.254(10) 2_656 ?
C93 C92 1.384(6) . ?
C93 C94 1.403(6) . ?
C93 C93 1.986(13) 2_656 ?
C93 C95 2.001(10) 2_656 ?
C92 C94 0.913(10) 2_656 ?
C92 C93 1.235(11) 2_656 ?
C92 C95 1.283(9) 2_656 ?
C92 C92 1.714(12) 2_656 ?
C92 C96 1.731(10) 2_656 ?
C92 C91 1.915(10) 2_656 ?
C95 Br2 0.927(7) 2_656 ?
C95 C92 1.283(9) 2_656 ?
C95 C96 1.367(6) . ?
C95 C94 1.441(6) . ?
C95 C93 2.001(10) 2_656 ?
C96 C93 1.254(10) 2_656 ?
C96 C92 1.731(10) 2_656 ?
C96 Br2 2.248(7) 2_656 ?
C94 C92 0.913(10) 2_656 ?
C94 C91 1.262(10) 2_656 ?
C94 Br2 1.600(7) 2_656 ?
Br1 C85 0.559(8) 2_576 ?
Br1 C86 1.008(7) 2_576 ?
Br1 C82 1.887(6) . ?
Br1 C84 1.917(7) 2_576 ?
Br1 C81 2.263(7) 2_576 ?
C83 C81 0.661(9) 2_576 ?
C83 C84 1.391(6) . ?
C83 C82 1.403(6) . ?
C83 C82 1.734(11) 2_576 ?
C83 C86 1.897(9) 2_576 ?
C82 C81 0.765(9) 2_576 ?
C82 C82 1.096(13) 2_576 ?
C82 C86 1.338(11) 2_576 ?
C82 C81 1.391(6) . ?
C82 C83 1.734(11) 2_576 ?
C82 C85 1.905(9) 2_576 ?
C82 C84 2.038(10) 2_576 ?
C81 C83 0.661(9) 2_576 ?
C81 C82 0.765(9) 2_576 ?
C81 C86 1.408(6) . ?
C81 C84 1.881(9) 2_576 ?
C81 C81 1.960(12) 2_576 ?
C81 Br1 2.263(7) 2_576 ?
C86 Br1 1.008(7) 2_576 ?
C86 C82 1.338(11) 2_576 ?
C86 C85 1.405(6) . ?
C86 C83 1.897(9) 2_576 ?
C84 C85 1.401(6) . ?
C84 C81 1.881(9) 2_576 ?
C84 Br1 1.917(7) 2_576 ?
C84 C82 2.038(10) 2_576 ?
C85 Br1 0.559(8) 2_576 ?
C85 C82 1.905(9) 2_576 ?
